data_4330695
loop_
_publ_author_name
'Xiaofeng Zhang'
'Deguang Huang'
'Yu-Sheng Chen'
'R. H. Holm'

_publ_section_title
;
 Synthesis of Binucleating Macrocycles and Their Nickel(II) Hydroxo- and
 Cyano-Bridged Complexes with Divalent Ions: Anatomical Variation of
 Ligand Features
;
_journal_name_full 'Inorganic Chemistry'
_journal_page_first 11017
_journal_page_last 11029
_journal_paper_doi 10.1021/ic301506x
_journal_volume 51
_journal_year 2012
_chemical_formula_moiety 'C30 H35 N6 Ni O3 S, C4 H12 N'
_chemical_formula_sum 'C34 H47 N7 Ni O3 S'
_chemical_formula_weight 692.56
_chemical_name_common (Me4N)[Ni(SN3)-OH]
_space_group_IT_number 1
_symmetry_cell_setting triclinic
_symmetry_space_group_name_Hall 'P 1'
_symmetry_space_group_name_H-M 'P 1'
_atom_sites_solution_hydrogens geom
_atom_sites_solution_primary direct
_atom_sites_solution_secondary difmap
_audit_creation_method
;
SHELXL-97

All the atoms on the twelve member ring [12]aneSN3-Me were disordered
into two position with occupancies of 50/50. Their temperature factors
were constrained by using DELU/SIMU.

All the hydrogen were added geometrically and final refinment gave good
result for CIFcheck.
;
_cell_angle_alpha 99.410(3)
_cell_angle_beta 99.424(3)
_cell_angle_gamma 91.889(3)
_cell_formula_units_Z 1
_cell_length_a 8.9626(16)
_cell_length_b 8.9597(16)
_cell_length_c 10.890(2)
_cell_measurement_reflns_used 3252
_cell_measurement_temperature 100(2)
_cell_measurement_theta_max 25.31
_cell_measurement_theta_min 2.31
_cell_volume 849.5(3)
_computing_cell_refinement 'Bruker SAINT'
_computing_data_collection 'Bruker APEX2'
_computing_data_reduction 'Bruker SAINT'
_computing_molecular_graphics 'Bruker SHELXTL'
_computing_publication_material 'Bruker SHELXTL'
_computing_structure_refinement 'SHELXL-97 (Sheldrick, 1997)'
_computing_structure_solution 'SHELXS-97 (Sheldrick, 1990)'
_diffrn_ambient_temperature 100(2)
_diffrn_measured_fraction_theta_full 0.997
_diffrn_measured_fraction_theta_max 0.997
_diffrn_measurement_device_type 'Bruker APEX-II CCD'
_diffrn_measurement_method '\f and \w scans'
_diffrn_radiation_monochromator graphite
_diffrn_radiation_source 'fine-focus sealed tube'
_diffrn_radiation_type MoK\a
_diffrn_radiation_wavelength 0.71073
_diffrn_reflns_av_R_equivalents 0.0238
_diffrn_reflns_av_sigmaI/netI 0.0648
_diffrn_reflns_limit_h_max 10
_diffrn_reflns_limit_h_min -10
_diffrn_reflns_limit_k_max 10
_diffrn_reflns_limit_k_min -10
_diffrn_reflns_limit_l_max 13
_diffrn_reflns_limit_l_min -13
_diffrn_reflns_number 9040
_diffrn_reflns_theta_full 25.69
_diffrn_reflns_theta_max 25.69
_diffrn_reflns_theta_min 1.92
_diffrn_standards_number 0
_exptl_absorpt_coefficient_mu 0.678
_exptl_absorpt_correction_T_max 0.9669
_exptl_absorpt_correction_T_min 0.9353
_exptl_absorpt_correction_type multi-scan
_exptl_absorpt_process_details SADABS
_exptl_crystal_colour red
_exptl_crystal_density_diffrn 1.354
_exptl_crystal_density_meas ?
_exptl_crystal_description prism
_exptl_crystal_F_000 368
_exptl_crystal_size_max 0.10
_exptl_crystal_size_mid 0.08
_exptl_crystal_size_min 0.05
_refine_diff_density_max 1.185
_refine_diff_density_min -0.675
_refine_diff_density_rms 0.077
_refine_ls_abs_structure_details 'Flack H D (1983), Acta Cryst. A39, 876-881'
_refine_ls_abs_structure_Flack 0.011(18)
_refine_ls_extinction_method none
_refine_ls_goodness_of_fit_ref 1.038
_refine_ls_hydrogen_treatment constr
_refine_ls_matrix_type full
_refine_ls_number_parameters 542
_refine_ls_number_reflns 5976
_refine_ls_number_restraints 662
_refine_ls_restrained_S_all 1.057
_refine_ls_R_factor_all 0.0669
_refine_ls_R_factor_gt 0.0581
_refine_ls_shift/su_max 0.000
_refine_ls_shift/su_mean 0.000
_refine_ls_structure_factor_coef Fsqd
_refine_ls_weighting_details 'calc w=1/[\s^2^(Fo^2^)+(0.0721P)^2^+0.9465P] where P=(Fo^2^+2Fc^2^)/3'
_refine_ls_weighting_scheme calc
_refine_ls_wR_factor_gt 0.1388
_refine_ls_wR_factor_ref 0.1454
_reflns_number_gt 5319
_reflns_number_total 5976
_reflns_threshold_expression >2sigma(I)
_cod_data_source_file ic301506x_si_002_13.cif
_cod_data_source_block compound21
_cod_depositor_comments
;
The following automatic conversions were performed:

'_exptl_crystal_density_meas' value 'none' was changed to '?' - the
value is perceived as not measured.

Automatic conversion script
Id: cif_fix_values 3008 2015-01-20 13:52:24Z robertas 
;
_cod_database_code 4330695

loop_
_symmetry_equiv_pos_as_xyz
'x, y, z'

loop_
_atom_site_label
_atom_site_type_symbol
_atom_site_fract_x
_atom_site_fract_y
_atom_site_fract_z
_atom_site_U_iso_or_equiv
_atom_site_adp_type
_atom_site_occupancy
_atom_site_symmetry_multiplicity
_atom_site_calc_flag
_atom_site_refinement_flags
_atom_site_disorder_assembly
_atom_site_disorder_group
Ni1 Ni 1.05615(4) 0.98490(4) 0.91846(4) 0.02827(18) Uani 1 1 d U . .
O1 O 0.9000(5) 1.3698(5) 1.0737(4) 0.0473(7) Uani 1 1 d U . .
O2 O 1.4412(5) 0.8292(5) 1.0731(4) 0.0482(6) Uani 1 1 d U . .
O3 O 0.9477(5) 0.8746(5) 0.7739(3) 0.0320(7) Uani 1 1 d U . .
H3A H 0.8747 0.9235 0.7467 0.048 Uiso 1 1 calc R . .
N1 N 0.9192(6) 1.1416(5) 0.9406(4) 0.0391(6) Uani 1 1 d U A .
N2 N 1.1712(6) 1.0986(6) 1.0577(5) 0.0387(5) Uani 1 1 d U . .
N3 N 1.2129(5) 0.8474(6) 0.9409(4) 0.0413(5) Uani 1 1 d U . .
C1 C 0.9673(8) 1.2564(7) 1.0380(5) 0.0420(5) Uani 1 1 d U . .
C2 C 1.1196(7) 1.2318(7) 1.1048(5) 0.0404(5) Uani 1 1 d U . .
C3 C 1.2130(7) 1.3274(7) 1.2041(5) 0.0427(6) Uani 1 1 d U . .
H3B H 1.1814 1.4237 1.2373 0.051 Uiso 1 1 calc R . .
C4 C 1.3512(7) 1.2800(7) 1.2530(5) 0.0430(6) Uani 1 1 d U . .
H4A H 1.4150 1.3435 1.3211 0.052 Uiso 1 1 calc R . .
C5 C 1.3979(7) 1.1411(7) 1.2042(5) 0.0429(6) Uani 1 1 d U . .
H5A H 1.4935 1.1085 1.2379 0.052 Uiso 1 1 calc R . .
C6 C 1.3032(7) 1.0495(7) 1.1051(5) 0.0409(5) Uani 1 1 d U . .
C7 C 1.3270(7) 0.8964(8) 1.0383(5) 0.0433(5) Uani 1 1 d U . .
C8 C 1.2153(7) 0.7020(7) 0.8664(5) 0.0424(5) Uani 1 1 d U . .
C9 C 1.1991(6) 0.5708(7) 0.9163(6) 0.0434(6) Uani 1 1 d U . .
H9A H 1.1943 0.5775 1.0035 0.052 Uiso 1 1 calc R . .
C10 C 1.1900(7) 0.4294(8) 0.8395(6) 0.0444(6) Uani 1 1 d U . .
H10A H 1.1784 0.3400 0.8743 0.053 Uiso 1 1 calc R . .
C11 C 1.1976(6) 0.4185(8) 0.7128(5) 0.0448(6) Uani 1 1 d U A .
H11A H 1.1895 0.3217 0.6606 0.054 Uiso 1 1 calc R . .
C12 C 1.2168(7) 0.5457(8) 0.6624(5) 0.0445(6) Uani 1 1 d U . .
C13 C 1.2258(7) 0.6926(8) 0.7397(5) 0.0437(6) Uani 1 1 d U A .
H13A H 1.2387 0.7817 0.7049 0.052 Uiso 1 1 calc R . .
S1 S 1.0899(2) 1.0184(2) 0.35291(19) 0.0622(5) Uani 0.501(4) 1 d PU A 1
N4 N 1.1593(15) 0.5894(14) 0.4329(10) 0.055(2) Uani 0.501(4) 1 d PU A 1
N5 N 0.7824(14) 0.6479(15) 0.4055(11) 0.047(2) Uani 0.501(4) 1 d PU A 1
N6 N 0.6863(13) 0.9833(13) 0.4700(9) 0.0500(18) Uani 0.501(4) 1 d PU A 1
C14 C 1.265(2) 0.534(2) 0.5302(14) 0.055(3) Uani 0.501(4) 1 d PU A 1
H14A H 1.3640 0.5923 0.5409 0.067 Uiso 0.501(4) 1 calc PR A 1
H14B H 1.2815 0.4269 0.4993 0.067 Uiso 0.501(4) 1 calc PR A 1
C15 C 1.0182(15) 0.5067(17) 0.3958(11) 0.050(2) Uani 0.501(4) 1 d PU A 1
H15A H 0.9780 0.5240 0.3094 0.060 Uiso 0.501(4) 1 calc PR A 1
H15B H 1.0397 0.3982 0.3884 0.060 Uiso 0.501(4) 1 calc PR A 1
C16 C 0.916(2) 0.524(2) 0.4547(18) 0.050(3) Uani 0.501(4) 1 d PU A 1
H16A H 0.9597 0.5616 0.5444 0.060 Uiso 0.501(4) 1 calc PR A 1
H16B H 0.8634 0.4239 0.4501 0.060 Uiso 0.501(4) 1 calc PR A 1
C17 C 0.6929(18) 0.5569(19) 0.2892(13) 0.051(3) Uani 0.501(4) 1 d PU A 1
H17A H 0.6145 0.6181 0.2522 0.076 Uiso 0.501(4) 1 calc PR A 1
H17B H 0.6450 0.4667 0.3102 0.076 Uiso 0.501(4) 1 calc PR A 1
H17C H 0.7600 0.5260 0.2282 0.076 Uiso 0.501(4) 1 calc PR A 1
C18 C 0.6779(15) 0.7134(16) 0.4880(12) 0.047(2) Uani 0.501(4) 1 d PU A 1
H18A H 0.6030 0.6320 0.4933 0.056 Uiso 0.501(4) 1 calc PR A 1
H18D H 0.7368 0.7465 0.5740 0.056 Uiso 0.501(4) 1 calc PR A 1
C19 C 0.595(2) 0.842(2) 0.4512(18) 0.048(3) Uani 0.501(4) 1 d PU A 1
H19A H 0.5487 0.8151 0.3608 0.058 Uiso 0.501(4) 1 calc PR A 1
H19B H 0.5113 0.8573 0.5003 0.058 Uiso 0.501(4) 1 calc PR A 1
C20 C 1.1538(18) 0.7414(17) 0.4470(13) 0.055(2) Uani 0.501(4) 1 d PU A 1
H20A H 1.2556 0.7874 0.4874 0.066 Uiso 0.501(4) 1 calc PR A 1
H20D H 1.0833 0.7730 0.5062 0.066 Uiso 0.501(4) 1 calc PR A 1
C21 C 1.1044(17) 0.8081(16) 0.3265(12) 0.054(2) Uani 0.501(4) 1 d PU A 1
H21A H 1.0046 0.7593 0.2837 0.065 Uiso 0.501(4) 1 calc PR A 1
H21B H 1.1778 0.7819 0.2688 0.065 Uiso 0.501(4) 1 calc PR A 1
C22 C 0.9496(16) 1.0404(16) 0.4472(13) 0.051(2) Uani 0.501(4) 1 d PU A 1
H22A H 0.9737 0.9788 0.5147 0.062 Uiso 0.501(4) 1 calc PR A 1
H22B H 0.9556 1.1478 0.4888 0.062 Uiso 0.501(4) 1 calc PR A 1
C23 C 0.7858(16) 0.9975(17) 0.3818(12) 0.052(2) Uani 0.501(4) 1 d PU A 1
H23A H 0.7502 1.0759 0.3314 0.062 Uiso 0.501(4) 1 calc PR A 1
H23B H 0.7822 0.9002 0.3231 0.062 Uiso 0.501(4) 1 calc PR A 1
C24 C 0.619(2) 1.114(2) 0.5209(15) 0.055(3) Uani 0.501(4) 1 d PU A 1
H24A H 0.5132 1.1089 0.4766 0.066 Uiso 0.501(4) 1 calc PR A 1
H24D H 0.6723 1.2026 0.4996 0.066 Uiso 0.501(4) 1 calc PR A 1
S1' S 1.0899(2) 1.0184(2) 0.35291(19) 0.0622(5) Uani 0.499(4) 1 d PU A 2
N4' N 1.0562(13) 0.6157(13) 0.4706(9) 0.0505(19) Uani 0.499(4) 1 d PU A 2
N5' N 0.7181(15) 0.7111(14) 0.4051(11) 0.047(2) Uani 0.499(4) 1 d PU A 2
N6' N 0.6597(14) 1.0899(15) 0.4341(11) 0.055(2) Uani 0.499(4) 1 d PU A 2
C14' C 1.188(2) 0.546(2) 0.5208(15) 0.055(3) Uani 0.499(4) 1 d PU A 2
H14C H 1.2770 0.5971 0.4993 0.067 Uiso 0.499(4) 1 calc PR A 2
H14D H 1.1808 0.4393 0.4770 0.067 Uiso 0.499(4) 1 calc PR A 2
C15' C 0.890(2) 0.555(2) 0.4731(18) 0.048(2) Uani 0.499(4) 1 d PU A 2
H15C H 0.8605 0.4896 0.3894 0.058 Uiso 0.499(4) 1 calc PR A 2
H15D H 0.9052 0.4843 0.5344 0.058 Uiso 0.499(4) 1 calc PR A 2
C16' C 0.7843(16) 0.6055(15) 0.4900(12) 0.046(2) Uani 0.499(4) 1 d PU A 2
H16C H 0.8012 0.6613 0.5779 0.055 Uiso 0.499(4) 1 calc PR A 2
H16D H 0.7072 0.5218 0.4847 0.055 Uiso 0.499(4) 1 calc PR A 2
C17' C 0.6296(19) 0.6204(18) 0.2894(14) 0.052(3) Uani 0.499(4) 1 d PU A 2
H17D H 0.5860 0.6881 0.2327 0.078 Uiso 0.499(4) 1 calc PR A 2
H17E H 0.5479 0.5602 0.3116 0.078 Uiso 0.499(4) 1 calc PR A 2
H17F H 0.6959 0.5525 0.2468 0.078 Uiso 0.499(4) 1 calc PR A 2
C18' C 0.626(2) 0.821(3) 0.4738(18) 0.049(2) Uani 0.499(4) 1 d PU A 2
H18B H 0.6859 0.8676 0.5567 0.059 Uiso 0.499(4) 1 calc PR A 2
H18C H 0.5343 0.7675 0.4890 0.059 Uiso 0.499(4) 1 calc PR A 2
C19' C 0.5794(17) 0.9460(15) 0.3958(11) 0.049(2) Uani 0.499(4) 1 d PU A 2
H19C H 0.5900 0.9081 0.3072 0.059 Uiso 0.499(4) 1 calc PR A 2
H19D H 0.4706 0.9609 0.3966 0.059 Uiso 0.499(4) 1 calc PR A 2
C20' C 1.0679(17) 0.7147(16) 0.3806(13) 0.053(2) Uani 0.499(4) 1 d PU A 2
H20B H 0.9693 0.7122 0.3238 0.063 Uiso 0.499(4) 1 calc PR A 2
H20C H 1.1445 0.6788 0.3285 0.063 Uiso 0.499(4) 1 calc PR A 2
C21' C 1.1131(16) 0.8772(16) 0.4476(13) 0.052(2) Uani 0.499(4) 1 d PU A 2
H21C H 1.2210 0.8820 0.4878 0.063 Uiso 0.499(4) 1 calc PR A 2
H21D H 1.0529 0.9012 0.5160 0.063 Uiso 0.499(4) 1 calc PR A 2
C22' C 0.8801(16) 1.0334(16) 0.3269(12) 0.051(2) Uani 0.499(4) 1 d PU A 2
H22C H 0.8540 1.1073 0.2696 0.061 Uiso 0.499(4) 1 calc PR A 2
H22D H 0.8311 0.9337 0.2837 0.061 Uiso 0.499(4) 1 calc PR A 2
C23' C 0.8136(17) 1.0821(18) 0.4476(13) 0.054(2) Uani 0.499(4) 1 d PU A 2
H23C H 0.8442 1.0103 0.5060 0.064 Uiso 0.499(4) 1 calc PR A 2
H23D H 0.8609 1.1831 0.4889 0.064 Uiso 0.499(4) 1 calc PR A 2
C24' C 0.606(2) 1.194(2) 0.5312(14) 0.055(3) Uani 0.499(4) 1 d PU A 2
H24B H 0.4983 1.2106 0.5006 0.066 Uiso 0.499(4) 1 calc PR A 2
H24C H 0.6637 1.2929 0.5421 0.066 Uiso 0.499(4) 1 calc PR A 2
C25 C 0.6170(8) 1.1458(7) 0.6625(6) 0.0474(7) Uani 1 1 d U . .
C26 C 0.4897(8) 1.1252(7) 0.7127(6) 0.0474(7) Uani 1 1 d U A .
H26A H 0.3932 1.1150 0.6599 0.057 Uiso 1 1 calc R . .
C27 C 0.4996(8) 1.1190(7) 0.8399(6) 0.0473(7) Uani 1 1 d U . .
H27A H 0.4101 1.1085 0.8748 0.057 Uiso 1 1 calc R A .
C28 C 0.6414(8) 1.1282(7) 0.9168(6) 0.0465(7) Uani 1 1 d U A .
H28A H 0.6480 1.1235 1.0040 0.056 Uiso 1 1 calc R . .
C29 C 0.7738(8) 1.1441(7) 0.8668(6) 0.0458(7) Uani 1 1 d U . .
C30 C 0.7637(8) 1.1552(7) 0.7405(6) 0.0469(7) Uani 1 1 d U A .
H30A H 0.8527 1.1688 0.7057 0.056 Uiso 1 1 calc R . .
N7 N 0.7016(4) 0.6299(5) 0.8925(4) 0.0248(9) Uani 1 1 d . . .
C31 C 0.5925(6) 0.5214(6) 0.9275(5) 0.0313(12) Uani 1 1 d . . .
H31A H 0.6485 0.4532 0.9775 0.047 Uiso 1 1 calc R . .
H31B H 0.5328 0.4618 0.8507 0.047 Uiso 1 1 calc R . .
H31C H 0.5246 0.5778 0.9774 0.047 Uiso 1 1 calc R . .
C32 C 0.6189(7) 0.7353(7) 0.8182(5) 0.0369(13) Uani 1 1 d . . .
H32A H 0.6917 0.8060 0.7960 0.055 Uiso 1 1 calc R . .
H32B H 0.5518 0.7922 0.8687 0.055 Uiso 1 1 calc R . .
H32C H 0.5584 0.6774 0.7409 0.055 Uiso 1 1 calc R . .
C33 C 0.8069(6) 0.5473(7) 0.8190(5) 0.0355(12) Uani 1 1 d . . .
H33A H 0.8781 0.6201 0.7972 0.053 Uiso 1 1 calc R . .
H33B H 0.7494 0.4871 0.7415 0.053 Uiso 1 1 calc R . .
H33C H 0.8633 0.4800 0.8696 0.053 Uiso 1 1 calc R . .
C34 C 0.7919(7) 0.7196(7) 1.0116(5) 0.0377(14) Uani 1 1 d . . .
H34A H 0.8644 0.7912 0.9900 0.057 Uiso 1 1 calc R . .
H34B H 0.8469 0.6506 1.0613 0.057 Uiso 1 1 calc R . .
H34C H 0.7234 0.7756 1.0612 0.057 Uiso 1 1 calc R . .

loop_
_atom_site_aniso_label
_atom_site_aniso_U_11
_atom_site_aniso_U_22
_atom_site_aniso_U_33
_atom_site_aniso_U_23
_atom_site_aniso_U_13
_atom_site_aniso_U_12
Ni1 0.0318(3) 0.0317(3) 0.0169(3) -0.0009(2) -0.0013(2) -0.0104(2)
O1 0.0610(14) 0.0369(12) 0.0311(12) -0.0062(10) -0.0175(11) 0.0039(10)
O2 0.0356(12) 0.0626(13) 0.0337(12) -0.0172(11) -0.0062(10) 0.0040(10)
O3 0.0374(18) 0.0340(17) 0.0191(15) -0.0005(10) -0.0026(10) -0.0144(13)
N1 0.0527(13) 0.0323(12) 0.0241(12) -0.0002(9) -0.0123(10) 0.0004(9)
N2 0.0420(10) 0.0433(10) 0.0224(10) -0.0060(8) -0.0066(8) -0.0040(8)
N3 0.0305(10) 0.0548(10) 0.0296(10) -0.0132(8) -0.0006(8) 0.0011(7)
C1 0.0546(11) 0.0356(11) 0.0260(10) -0.0035(8) -0.0131(9) 0.0005(8)
C2 0.0490(11) 0.0394(10) 0.0236(10) -0.0046(7) -0.0093(8) -0.0033(8)
C3 0.0498(12) 0.0431(11) 0.0253(11) -0.0058(9) -0.0089(9) -0.0058(10)
C4 0.0462(12) 0.0476(12) 0.0254(11) -0.0071(9) -0.0074(9) -0.0070(11)
C5 0.0419(11) 0.0515(12) 0.0258(11) -0.0082(9) -0.0060(9) -0.0053(10)
C6 0.0383(10) 0.0506(10) 0.0247(9) -0.0088(8) -0.0050(7) -0.0030(8)
C7 0.0342(9) 0.0564(10) 0.0291(9) -0.0128(8) -0.0035(8) 0.0009(8)
C8 0.0303(11) 0.0553(10) 0.0327(10) -0.0142(9) 0.0016(9) 0.0023(8)
C9 0.0309(12) 0.0555(11) 0.0354(11) -0.0135(10) 0.0030(10) 0.0024(11)
C10 0.0319(13) 0.0558(12) 0.0371(12) -0.0140(11) 0.0034(11) 0.0030(12)
C11 0.0323(13) 0.0565(12) 0.0368(12) -0.0147(11) 0.0031(11) 0.0031(12)
C12 0.0329(13) 0.0569(13) 0.0349(11) -0.0151(10) 0.0026(11) 0.0029(12)
C13 0.0324(12) 0.0564(12) 0.0334(11) -0.0145(9) 0.0021(10) 0.0022(11)
S1 0.0620(12) 0.0615(12) 0.0661(11) 0.0171(9) 0.0181(9) -0.0186(10)
N4 0.060(4) 0.062(4) 0.036(4) -0.005(3) 0.003(4) -0.008(4)
N5 0.051(4) 0.053(5) 0.034(4) 0.001(4) 0.007(4) -0.013(3)
N6 0.060(4) 0.053(4) 0.031(3) 0.003(3) -0.006(3) -0.008(3)
C14 0.057(6) 0.069(6) 0.034(5) -0.009(5) 0.006(6) 0.006(6)
C15 0.056(5) 0.061(5) 0.028(4) -0.002(4) 0.005(4) -0.008(4)
C16 0.057(5) 0.055(5) 0.034(5) 0.000(4) 0.006(4) -0.007(4)
C17 0.051(6) 0.053(6) 0.043(4) -0.001(5) 0.005(4) -0.009(5)
C18 0.049(4) 0.055(4) 0.034(4) 0.006(4) 0.004(4) -0.008(4)
C19 0.055(5) 0.053(5) 0.032(5) 0.007(4) -0.002(4) -0.010(4)
C20 0.059(5) 0.061(4) 0.040(4) -0.003(4) 0.005(4) -0.003(4)
C21 0.057(5) 0.062(5) 0.040(5) -0.005(4) 0.017(4) -0.016(5)
C22 0.054(5) 0.046(5) 0.048(5) 0.011(4) -0.012(4) -0.002(4)
C23 0.056(4) 0.052(5) 0.039(4) 0.011(4) -0.015(4) -0.012(4)
C24 0.067(5) 0.055(5) 0.033(5) 0.005(5) -0.017(4) -0.002(5)
S1' 0.0620(12) 0.0615(12) 0.0661(11) 0.0171(9) 0.0181(9) -0.0186(10)
N4' 0.053(4) 0.059(4) 0.032(3) -0.004(3) 0.002(3) -0.011(4)
N5' 0.054(5) 0.049(4) 0.034(4) 0.008(4) 0.003(4) -0.014(3)
N6' 0.062(4) 0.059(4) 0.037(4) 0.004(4) -0.004(3) -0.006(4)
C14' 0.055(5) 0.070(6) 0.031(5) -0.013(4) 0.004(5) -0.003(6)
C15' 0.054(4) 0.056(5) 0.032(5) 0.003(4) 0.009(4) -0.008(4)
C16' 0.054(4) 0.049(4) 0.033(4) 0.004(4) 0.008(4) -0.005(4)
C17' 0.055(6) 0.051(6) 0.044(4) 0.004(4) -0.002(5) -0.006(5)
C18' 0.057(5) 0.055(4) 0.033(5) 0.010(4) 0.000(4) -0.010(4)
C19' 0.063(5) 0.054(5) 0.026(4) 0.006(4) 0.002(4) -0.009(4)
C20' 0.055(5) 0.056(4) 0.040(4) -0.010(4) 0.009(4) -0.014(4)
C21' 0.049(5) 0.054(5) 0.048(5) -0.007(4) 0.008(4) -0.004(5)
C22' 0.062(5) 0.050(5) 0.039(5) 0.019(4) -0.005(4) -0.018(4)
C23' 0.062(4) 0.054(5) 0.039(4) 0.009(4) -0.006(4) 0.000(4)
C24' 0.066(6) 0.058(7) 0.033(5) 0.003(6) -0.012(4) 0.007(6)
C25 0.0642(19) 0.0307(15) 0.0390(14) 0.0043(12) -0.0132(13) 0.0013(14)
C26 0.0638(18) 0.0300(15) 0.0404(14) 0.0047(12) -0.0131(13) 0.0016(14)
C27 0.0635(18) 0.0298(15) 0.0408(14) 0.0054(12) -0.0125(13) 0.0017(14)
C28 0.0634(18) 0.0289(15) 0.0398(14) 0.0059(12) -0.0120(13) 0.0014(14)
C29 0.0634(18) 0.0282(15) 0.0386(14) 0.0056(12) -0.0123(13) 0.0011(14)
C30 0.0637(18) 0.0304(15) 0.0385(14) 0.0046(12) -0.0126(13) 0.0007(14)
N7 0.025(2) 0.024(2) 0.0228(19) 0.0002(16) 0.0013(16) 0.0001(17)
C31 0.029(3) 0.026(3) 0.037(3) 0.001(2) 0.004(2) -0.004(2)
C32 0.036(3) 0.038(3) 0.037(3) 0.013(2) -0.001(2) 0.006(3)
C33 0.034(3) 0.037(3) 0.034(3) -0.003(2) 0.010(2) 0.004(2)
C34 0.040(3) 0.037(3) 0.030(3) -0.001(2) -0.001(2) -0.019(3)

loop_
_atom_type_symbol
_atom_type_description
_atom_type_scat_dispersion_real
_atom_type_scat_dispersion_imag
_atom_type_scat_source
C C 0.0033 0.0016 'International Tables Vol C Tables 4.2.6.8 and 6.1.1.4'
H H 0.0000 0.0000 'International Tables Vol C Tables 4.2.6.8 and 6.1.1.4'
N N 0.0061 0.0033 'International Tables Vol C Tables 4.2.6.8 and 6.1.1.4'
O O 0.0106 0.0060 'International Tables Vol C Tables 4.2.6.8 and 6.1.1.4'
S S 0.1246 0.1234 'International Tables Vol C Tables 4.2.6.8 and 6.1.1.4'
Ni Ni 0.3393 1.1124 'International Tables Vol C Tables 4.2.6.8 and 6.1.1.4'

loop_
_geom_angle_atom_site_label_1
_geom_angle_atom_site_label_2
_geom_angle_atom_site_label_3
_geom_angle
N2 Ni1 O3 177.0(3)
N2 Ni1 N1 83.4(2)
O3 Ni1 N1 97.38(19)
N2 Ni1 N3 82.8(2)
O3 Ni1 N3 96.6(2)
N1 Ni1 N3 165.29(17)
Ni1 O3 H3A 109.5
C1 N1 C29 119.1(5)
C1 N1 Ni1 115.3(4)
C29 N1 Ni1 125.5(4)
C6 N2 C2 123.3(5)
C6 N2 Ni1 118.9(4)
C2 N2 Ni1 117.7(4)
C7 N3 C8 119.7(5)
C7 N3 Ni1 114.9(4)
C8 N3 Ni1 125.4(4)
O1 C1 N1 128.3(6)
O1 C1 C2 120.7(5)
N1 C1 C2 111.0(5)
N2 C2 C3 118.5(6)
N2 C2 C1 112.4(5)
C3 C2 C1 129.1(6)
C4 C3 C2 119.0(6)
C4 C3 H3B 120.5
C2 C3 H3B 120.5
C3 C4 C5 120.6(5)
C3 C4 H4A 119.7
C5 C4 H4A 119.7
C4 C5 C6 119.0(6)
C4 C5 H5A 120.5
C6 C5 H5A 120.5
N2 C6 C5 119.5(6)
N2 C6 C7 111.5(5)
C5 C6 C7 129.0(6)
O2 C7 N3 127.6(6)
O2 C7 C6 120.8(5)
N3 C7 C6 111.6(5)
C13 C8 C9 119.9(6)
C13 C8 N3 118.8(6)
C9 C8 N3 121.2(5)
C8 C9 C10 120.4(6)
C8 C9 H9A 119.8
C10 C9 H9A 119.8
C11 C10 C9 120.2(7)
C11 C10 H10A 119.9
C9 C10 H10A 119.9
C12 C11 C10 120.4(6)
C12 C11 H11A 119.8
C10 C11 H11A 119.8
C11 C12 C13 120.3(6)
C11 C12 C14' 122.8(9)
C13 C12 C14' 114.9(9)
C11 C12 C14 120.4(8)
C13 C12 C14 117.9(9)
C14' C12 C14 26.3(7)
C8 C13 C12 118.7(7)
C8 C13 H13A 120.6
C12 C13 H13A 120.6
C22 S1 C21 101.7(6)
C20 N4 C15 115.4(13)
C20 N4 C14 115.1(12)
C15 N4 C14 115.4(13)
C18 N5 C17 109.0(11)
C18 N5 C16 121.4(11)
C17 N5 C16 102.8(12)
C24 N6 C23 118.2(13)
C24 N6 C19 115.9(14)
C23 N6 C19 117.2(13)
N4 C14 C12 116.0(12)
N4 C14 H14A 108.3
C12 C14 H14A 108.3
N4 C14 H14B 108.3
C12 C14 H14B 108.3
H14A C14 H14B 107.4
C16 C15 N4 123.3(15)
C16 C15 H15A 106.5
N4 C15 H15A 106.5
C16 C15 H15B 106.5
N4 C15 H15B 106.5
H15A C15 H15B 106.5
C15 C16 N5 115.8(17)
C15 C16 H16A 108.3
N5 C16 H16A 108.3
C15 C16 H16B 108.3
N5 C16 H16B 108.3
H16A C16 H16B 107.4
N5 C17 H17A 109.5
N5 C17 H17B 109.5
H17A C17 H17B 109.5
N5 C17 H17C 109.5
H17A C17 H17C 109.5
H17B C17 H17C 109.5
C19 C18 N5 117.0(13)
C19 C18 H18A 108.0
N5 C18 H18A 108.0
C19 C18 H18D 108.0
N5 C18 H18D 108.0
H18A C18 H18D 107.3
N6 C19 C18 114.7(14)
N6 C19 H19A 108.6
C18 C19 H19A 108.6
N6 C19 H19B 108.6
C18 C19 H19B 108.6
H19A C19 H19B 107.6
N4 C20 C21 116.7(12)
N4 C20 H20A 108.1
C21 C20 H20A 108.1
N4 C20 H20D 108.1
C21 C20 H20D 108.1
H20A C20 H20D 107.3
C20 C21 S1 114.8(9)
C20 C21 H21A 108.6
S1 C21 H21A 108.6
C20 C21 H21B 108.6
S1 C21 H21B 108.6
H21A C21 H21B 107.5
C23 C22 S1 117.2(10)
C23 C22 H22A 108.0
S1 C22 H22A 108.0
C23 C22 H22B 108.0
S1 C22 H22B 108.0
H22A C22 H22B 107.2
N6 C23 C22 112.3(11)
N6 C23 H23A 109.1
C22 C23 H23A 109.1
N6 C23 H23B 109.1
C22 C23 H23B 109.1
H23A C23 H23B 107.9
N6 C24 C25 119.0(12)
N6 C24 H24A 107.6
C25 C24 H24A 107.6
N6 C24 H24D 107.6
C25 C24 H24D 107.6
H24A C24 H24D 107.0
C14' N4' C20' 119.2(13)
C14' N4' C15' 123.3(14)
C20' N4' C15' 114.8(13)
C17' N5' C18' 112.9(13)
C17' N5' C16' 108.6(11)
C18' N5' C16' 109.8(12)
C23' N6' C19' 113.3(13)
C23' N6' C24' 115.6(12)
C19' N6' C24' 116.5(13)
N4' C14' C12 117.3(12)
N4' C14' H14C 108.0
C12 C14' H14C 108.0
N4' C14' H14D 108.0
C12 C14' H14D 108.0
H14C C14' H14D 107.2
C16' C15' N4' 136(2)
C16' C15' H15C 103.1
N4' C15' H15C 103.1
C16' C15' H15D 103.1
N4' C15' H15D 103.1
H15C C15' H15D 105.1
C15' C16' N5' 118.1(17)
C15' C16' H16C 107.8
N5' C16' H16C 107.8
C15' C16' H16D 107.8
N5' C16' H16D 107.8
H16C C16' H16D 107.1
N5' C17' H17D 109.5
N5' C17' H17E 109.5
H17D C17' H17E 109.5
N5' C17' H17F 109.5
H17D C17' H17F 109.5
H17E C17' H17F 109.5
N5' C18' C19' 110.2(15)
N5' C18' H18B 109.6
C19' C18' H18B 109.6
N5' C18' H18C 109.6
C19' C18' H18C 109.6
H18B C18' H18C 108.1
N6' C19' C18' 117.5(13)
N6' C19' H19C 107.9
C18' C19' H19C 107.9
N6' C19' H19D 107.9
C18' C19' H19D 107.9
H19C C19' H19D 107.2
N4' C20' C21' 110.9(11)
N4' C20' H20B 109.5
C21' C20' H20B 109.5
N4' C20' H20C 109.5
C21' C20' H20C 109.5
H20B C20' H20C 108.1
C20' C21' H21C 108.2
C20' C21' H21D 108.2
H21C C21' H21D 107.4
C23' C22' H22C 108.6
C23' C22' H22D 108.6
H22C C22' H22D 107.5
N6' C23' C22' 117.1(12)
N6' C23' H23C 108.0
C22' C23' H23C 108.0
N6' C23' H23D 108.0
C22' C23' H23D 108.0
H23C C23' H23D 107.3
N6' C24' C25 116.4(13)
N6' C24' H24B 108.2
C25 C24' H24B 108.2
N6' C24' H24C 108.2
C25 C24' H24C 108.2
H24B C24' H24C 107.3
C26 C25 C30 120.1(6)
C26 C25 C24 123.1(8)
C30 C25 C24 114.3(9)
C26 C25 C24' 120.5(8)
C30 C25 C24' 118.1(9)
C24 C25 C24' 27.3(7)
C25 C26 C27 120.7(6)
C25 C26 H26A 119.7
C27 C26 H26A 119.7
C26 C27 C28 119.8(7)
C26 C27 H27A 120.1
C28 C27 H27A 120.1
C27 C28 C29 120.7(6)
C27 C28 H28A 119.7
C29 C28 H28A 119.7
C30 C29 C28 119.5(6)
C30 C29 N1 118.7(6)
C28 C29 N1 121.7(5)
C29 C30 C25 119.2(7)
C29 C30 H30A 120.4
C25 C30 H30A 120.4
C33 N7 C32 110.0(4)
C33 N7 C31 110.5(4)
C32 N7 C31 110.3(4)
C33 N7 C34 108.6(4)
C32 N7 C34 109.0(4)
C31 N7 C34 108.5(4)
N7 C31 H31A 109.5
N7 C31 H31B 109.5
H31A C31 H31B 109.5
N7 C31 H31C 109.5
H31A C31 H31C 109.5
H31B C31 H31C 109.5
N7 C32 H32A 109.5
N7 C32 H32B 109.5
H32A C32 H32B 109.5
N7 C32 H32C 109.5
H32A C32 H32C 109.5
H32B C32 H32C 109.5
N7 C33 H33A 109.5
N7 C33 H33B 109.5
H33A C33 H33B 109.5
N7 C33 H33C 109.5
H33A C33 H33C 109.5
H33B C33 H33C 109.5
N7 C34 H34A 109.5
N7 C34 H34B 109.5
H34A C34 H34B 109.5
N7 C34 H34C 109.5
H34A C34 H34C 109.5
H34B C34 H34C 109.5

loop_
_geom_bond_atom_site_label_1
_geom_bond_atom_site_label_2
_geom_bond_distance
Ni1 N2 1.820(5)
Ni1 O3 1.824(4)
Ni1 N1 1.907(5)
Ni1 N3 1.911(5)
O1 C1 1.239(7)
O2 C7 1.242(7)
O3 H3A 0.8400
N1 C1 1.353(7)
N1 C29 1.417(8)
N2 C6 1.330(8)
N2 C2 1.347(8)
N3 C7 1.352(7)
N3 C8 1.420(8)
C1 C2 1.480(9)
C2 C3 1.399(7)
C3 C4 1.375(9)
C3 H3B 0.9500
C4 C5 1.377(9)
C4 H4A 0.9500
C5 C6 1.387(7)
C5 H5A 0.9500
C6 C7 1.483(9)
C8 C13 1.387(8)
C8 C9 1.387(9)
C9 C10 1.392(9)
C9 H9A 0.9500
C10 C11 1.380(8)
C10 H10A 0.9500
C11 C12 1.361(10)
C11 H11A 0.9500
C12 C13 1.434(9)
C12 C14' 1.521(17)
C12 C14 1.559(17)
C13 H13A 0.9500
S1 C22 1.746(15)
S1 C21 1.871(15)
N4 C20 1.349(19)
N4 C15 1.408(18)
N4 C14 1.46(2)
N5 C18 1.473(18)
N5 C17 1.483(17)
N5 C16 1.74(2)
N6 C24 1.41(2)
N6 C23 1.430(19)
N6 C19 1.46(2)
C14 H14A 0.9900
C14 H14B 0.9900
C15 C16 1.20(2)
C15 H15A 0.9900
C15 H15B 0.9900
C16 H16A 0.9900
C16 H16B 0.9900
C17 H17A 0.9800
C17 H17B 0.9800
C17 H17C 0.9800
C18 C19 1.46(2)
C18 H18A 0.9900
C18 H18D 0.9900
C19 H19A 0.9900
C19 H19B 0.9900
C20 C21 1.54(2)
C20 H20A 0.9900
C20 H20D 0.9900
C21 H21A 0.9900
C21 H21B 0.9900
C22 C23 1.530(18)
C22 H22A 0.9900
C22 H22B 0.9900
C23 H23A 0.9900
C23 H23B 0.9900
C24 C25 1.525(18)
C24 H24A 0.9900
C24 H24D 0.9900
N4' C14' 1.42(2)
N4' C20' 1.438(18)
N4' C15' 1.58(2)
N5' C17' 1.474(17)
N5' C18' 1.49(3)
N5' C16' 1.499(18)
N6' C23' 1.369(19)
N6' C19' 1.421(18)
N6' C24' 1.45(2)
C14' H14C 0.9900
C14' H14D 0.9900
C15' C16' 1.09(2)
C15' H15C 0.9900
C15' H15D 0.9900
C16' H16C 0.9900
C16' H16D 0.9900
C17' H17D 0.9800
C17' H17E 0.9800
C17' H17F 0.9800
C18' C19' 1.54(2)
C18' H18B 0.9900
C18' H18C 0.9900
C19' H19C 0.9900
C19' H19D 0.9900
C20' C21' 1.527(19)
C20' H20B 0.9900
C20' H20C 0.9900
C21' H21C 0.9900
C21' H21D 0.9900
C22' C23' 1.54(2)
C22' H22C 0.9900
C22' H22D 0.9900
C23' H23C 0.9900
C23' H23D 0.9900
C24' C25 1.550(17)
C24' H24B 0.9900
C24' H24C 0.9900
C25 C26 1.363(10)
C25 C30 1.435(9)
C26 C27 1.383(9)
C26 H26A 0.9500
C27 C28 1.394(9)
C27 H27A 0.9500
C28 C29 1.397(10)
C28 H28A 0.9500
C29 C30 1.384(9)
C30 H30A 0.9500
N7 C33 1.476(7)
N7 C32 1.481(7)
N7 C31 1.493(6)
N7 C34 1.503(6)
C31 H31A 0.9800
C31 H31B 0.9800
C31 H31C 0.9800
C32 H32A 0.9800
C32 H32B 0.9800
C32 H32C 0.9800
C33 H33A 0.9800
C33 H33B 0.9800
C33 H33C 0.9800
C34 H34A 0.9800
C34 H34B 0.9800
C34 H34C 0.9800

loop_
_geom_torsion_atom_site_label_1
_geom_torsion_atom_site_label_2
_geom_torsion_atom_site_label_3
_geom_torsion_atom_site_label_4
_geom_torsion
N2 Ni1 N1 C1 1.5(4)
O3 Ni1 N1 C1 -175.5(4)
N3 Ni1 N1 C1 22.3(12)
N2 Ni1 N1 C29 -176.6(5)
O3 Ni1 N1 C29 6.4(5)
N3 Ni1 N1 C29 -155.9(8)
O3 Ni1 N2 C6 -77(5)
N1 Ni1 N2 C6 178.7(5)
N3 Ni1 N2 C6 3.9(5)
O3 Ni1 N2 C2 101(5)
N1 Ni1 N2 C2 -3.5(5)
N3 Ni1 N2 C2 -178.3(5)
N2 Ni1 N3 C7 -1.6(4)
O3 Ni1 N3 C7 175.4(4)
N1 Ni1 N3 C7 -22.3(12)
N2 Ni1 N3 C8 177.1(5)
O3 Ni1 N3 C8 -5.9(5)
N1 Ni1 N3 C8 156.3(8)
C29 N1 C1 O1 -0.6(10)
Ni1 N1 C1 O1 -178.8(6)
C29 N1 C1 C2 178.7(5)
Ni1 N1 C1 C2 0.5(7)
C6 N2 C2 C3 3.7(9)
Ni1 N2 C2 C3 -173.9(5)
C6 N2 C2 C1 -177.7(6)
Ni1 N2 C2 C1 4.6(7)
O1 C1 C2 N2 176.3(6)
N1 C1 C2 N2 -3.1(8)
O1 C1 C2 C3 -5.4(10)
N1 C1 C2 C3 175.2(6)
N2 C2 C3 C4 -2.4(9)
C1 C2 C3 C4 179.4(6)
C2 C3 C4 C5 0.7(9)
C3 C4 C5 C6 -0.2(9)
C2 N2 C6 C5 -3.2(9)
Ni1 N2 C6 C5 174.4(5)
C2 N2 C6 C7 177.2(6)
Ni1 N2 C6 C7 -5.1(7)
C4 C5 C6 N2 1.4(9)
C4 C5 C6 C7 -179.2(6)
C8 N3 C7 O2 1.0(10)
Ni1 N3 C7 O2 179.8(6)
C8 N3 C7 C6 -179.4(5)
Ni1 N3 C7 C6 -0.7(7)
N2 C6 C7 O2 -176.9(6)
C5 C6 C7 O2 3.6(11)
N2 C6 C7 N3 3.5(8)
C5 C6 C7 N3 -176.0(6)
C7 N3 C8 C13 -116.1(7)
Ni1 N3 C8 C13 65.3(7)
C7 N3 C8 C9 67.4(8)
Ni1 N3 C8 C9 -111.2(6)
C13 C8 C9 C10 -1.4(9)
N3 C8 C9 C10 175.0(5)
C8 C9 C10 C11 0.3(9)
C9 C10 C11 C12 1.1(9)
C10 C11 C12 C13 -1.4(9)
C10 C11 C12 C14' -164.5(9)
C10 C11 C12 C14 164.7(9)
C9 C8 C13 C12 1.1(9)
N3 C8 C13 C12 -175.4(5)
C11 C12 C13 C8 0.3(9)
C14' C12 C13 C8 164.6(9)
C14 C12 C13 C8 -166.2(8)
C20 N4 C14 C12 73.3(17)
C15 N4 C14 C12 -65.1(17)
C11 C12 C14 N4 119.4(12)
C13 C12 C14 N4 -74.2(15)
C14' C12 C14 N4 16.1(18)
C20 N4 C15 C16 -57(2)
C14 N4 C15 C16 81(2)
N4 C15 C16 N5 94.9(18)
C18 N5 C16 C15 -162.3(15)
C17 N5 C16 C15 75.8(18)
C17 N5 C18 C19 -74.8(16)
C16 N5 C18 C19 166.2(14)
C24 N6 C19 C18 -137.7(15)
C23 N6 C19 C18 75.2(18)
N5 C18 C19 N6 -72.7(18)
C15 N4 C20 C21 -67.9(17)
C14 N4 C20 C21 153.8(13)
N4 C20 C21 S1 177.2(11)
C22 S1 C21 C20 -61.7(11)
C21 S1 C22 C23 -75.5(12)
C24 N6 C23 C22 87.8(16)
C19 N6 C23 C22 -125.9(13)
S1 C22 C23 N6 165.3(10)
C23 N6 C24 C25 -134.9(13)
C19 N6 C24 C25 78.4(17)
C20' N4' C14' C12 135.5(13)
C15' N4' C14' C12 -64.3(19)
C11 C12 C14' N4' 107.6(14)
C13 C12 C14' N4' -56.3(15)
C14 C12 C14' N4' -159(3)
C14' N4' C15' C16' 140(2)
C20' N4' C15' C16' -59(3)
N4' C15' C16' N5' 60(3)
C17' N5' C16' C15' 83.3(19)
C18' N5' C16' C15' -152.8(18)
C17' N5' C18' C19' -67.9(18)
C16' N5' C18' C19' 170.7(12)
C23' N6' C19' C18' 52.2(18)
C24' N6' C19' C18' -85.5(18)
N5' C18' C19' N6' -103.3(16)
C14' N4' C20' C21' -88.0(16)
C15' N4' C20' C21' 110.1(14)
C19' N6' C23' C22' 68.0(16)
C24' N6' C23' C22' -153.8(13)
C23' N6' C24' C25 -72.7(17)
C19' N6' C24' C25 64.1(17)
N6 C24 C25 C26 -105.4(14)
N6 C24 C25 C30 56.9(16)
N6 C24 C25 C24' 161(3)
N6' C24' C25 C26 -118.7(12)
N6' C24' C25 C30 74.5(15)
N6' C24' C25 C24 -14.7(17)
C30 C25 C26 C27 2.6(9)
C24 C25 C26 C27 163.9(9)
C24' C25 C26 C27 -164.0(9)
C25 C26 C27 C28 -2.4(9)
C26 C27 C28 C29 0.2(9)
C27 C28 C29 C30 1.9(9)
C27 C28 C29 N1 -174.9(6)
C1 N1 C29 C30 116.0(7)
Ni1 N1 C29 C30 -65.9(7)
C1 N1 C29 C28 -67.1(8)
Ni1 N1 C29 C28 110.9(6)
C28 C29 C30 C25 -1.7(9)
N1 C29 C30 C25 175.2(5)
C26 C25 C30 C29 -0.4(9)
C24 C25 C30 C29 -163.3(9)
C24' C25 C30 C29 166.4(9)
